data_7244016
loop_
_publ_author_name
'Saito, Norio'
'Nishiyama, Daiki'
'Matsushita, Yoshitaka'
'Wada, Yoshiki'
'Cordier, St\'ephane'
'Ohsawa, Takeo'
'Grasset, Fabien'
'Ohashi, Naoki'

_publ_section_title
;
 Reentrant structural and optical properties of organic--inorganic hybrid
 metal cluster compound ((n-C4H9)4N)2[Mo6Bri8Bra6]
;
_journal_issue 3
_journal_name_full CrystEngComm
_journal_page_first 465
_journal_page_last 470
_journal_paper_doi 10.1039/D1CE01033F
_journal_volume 24
_journal_year 2022
_chemical_formula_sum 'C32 H72 Br14 Mo6 N2'
_chemical_formula_weight 2179.29
_chemical_properties_physical Air-sensitive,Moisture-sensitive,Hygroscopic
_space_group_crystal_system monoclinic
_space_group_IT_number 14
_space_group_name_Hall '-P 2ybc'
_space_group_name_H-M_alt 'P 1 21/c 1'
_atom_sites_solution_hydrogens geom
_atom_sites_solution_primary direct
_audit_creation_method
;
FinalCif V90 by Daniel Kratzert, Freiburg 2021,
https://dkratzert.de/finalcif.html
;
_audit_update_record
;
2021-11-03 deposited with the CCDC.	2021-12-07 downloaded from the CCDC.
;
_cell_angle_alpha 90
_cell_angle_beta 111.912(4)
_cell_angle_gamma 90
_cell_formula_units_Z 4
_cell_length_a 22.820(3)
_cell_length_b 11.9888(15)
_cell_length_c 22.879(3)
_cell_measurement_reflns_used 8555
_cell_measurement_temperature 143(2)
_cell_measurement_theta_max 26.11
_cell_measurement_theta_min 2.33
_cell_volume 5807.2(13)
_computing_cell_refinement 'Bruker SAINT'
_computing_data_collection 'Bruker APEX2'
_computing_data_reduction 'Bruker SAINT'
_computing_molecular_graphics 'Bruker SHELXTL'
_computing_publication_material 'Bruker SHELXTL'
_computing_structure_refinement 'SHELXL-2014/7 (Sheldrick, 2014)'
_computing_structure_solution 'SHELXS-97 (Sheldrick 2008)'
_diffrn_ambient_temperature 143(2)
_diffrn_measured_fraction_theta_full 0.998
_diffrn_measured_fraction_theta_max 0.995
_diffrn_measurement_device_type 'Bruker APEX-II CCD'
_diffrn_measurement_method '\f and \w scans'
_diffrn_radiation_type MoK\a
_diffrn_radiation_wavelength 0.71073
_diffrn_reflns_av_R_equivalents 0.1332
_diffrn_reflns_av_unetI/netI 0.1366
_diffrn_reflns_Laue_measured_fraction_full 0.998
_diffrn_reflns_Laue_measured_fraction_max 0.995
_diffrn_reflns_limit_h_max 28
_diffrn_reflns_limit_h_min -28
_diffrn_reflns_limit_k_max 14
_diffrn_reflns_limit_k_min -14
_diffrn_reflns_limit_l_max 28
_diffrn_reflns_limit_l_min -26
_diffrn_reflns_number 43894
_diffrn_reflns_point_group_measured_fraction_full 0.998
_diffrn_reflns_point_group_measured_fraction_max 0.995
_diffrn_reflns_theta_full 25.242
_diffrn_reflns_theta_max 26.372
_diffrn_reflns_theta_min 1.919
_exptl_absorpt_coefficient_mu 10.914
_exptl_absorpt_correction_T_max 0.7456
_exptl_absorpt_correction_T_min 0.3826
_exptl_absorpt_correction_type multi-scan
_exptl_crystal_colour Orange
_exptl_crystal_density_diffrn 2.493
_exptl_crystal_description Chunk
_exptl_crystal_F_000 4080
_exptl_crystal_preparation Luminescent
_exptl_crystal_size_max 0.340
_exptl_crystal_size_mid 0.270
_exptl_crystal_size_min 0.095
_refine_diff_density_max 2.138
_refine_diff_density_min -1.829
_refine_diff_density_rms 0.288
_refine_ls_extinction_method none
_refine_ls_goodness_of_fit_ref 0.957
_refine_ls_hydrogen_treatment constr
_refine_ls_matrix_type full
_refine_ls_number_parameters 500
_refine_ls_number_reflns 11826
_refine_ls_number_restraints 0
_refine_ls_restrained_S_all 0.957
_refine_ls_R_factor_all 0.1410
_refine_ls_R_factor_gt 0.0643
_refine_ls_shift/su_max 0.001
_refine_ls_shift/su_mean 0.000
_refine_ls_structure_factor_coef Fsqd
_refine_ls_weighting_details 'w=1/[\s^2^(Fo^2^)+(0.0747P)^2^] where P=(Fo^2^+2Fc^2^)/3'
_refine_ls_weighting_scheme calc
_refine_ls_wR_factor_gt 0.1373
_refine_ls_wR_factor_ref 0.1684
_reflns_Friedel_coverage 0.000
_reflns_number_gt 6562
_reflns_number_total 11826
_reflns_threshold_expression 'I > 2\s(I)'
_cod_data_source_file d1ce01033f2.cif
_cod_data_source_block 143K
_cod_depositor_comments 'Adding full bibliography for 7244016--7244018.cif.'
_cod_original_sg_symbol_H-M 'P 21/c'
_cod_database_code 7244016
_shelx_shelxl_version_number 2014/7
_shelx_space_group_comment
;
The symmetry employed for this shelxl refinement is uniquely defined
by the following loop, which should always be used as a source of
symmetry information in preference to the above space-group names.
They are only intended as comments.
;
_shelx_estimated_absorpt_t_min 0.119
_shelx_estimated_absorpt_t_max 0.424

loop_
_space_group_symop_operation_xyz
'x, y, z'
'-x, y+1/2, -z+1/2'
'-x, -y, -z'
'x, -y-1/2, z-1/2'

loop_
_atom_site_label
_atom_site_type_symbol
_atom_site_fract_x
_atom_site_fract_y
_atom_site_fract_z
_atom_site_U_iso_or_equiv
_atom_site_adp_type
_atom_site_occupancy
_atom_site_site_symmetry_order
_atom_site_calc_flag
_atom_site_refinement_flags_posn
_atom_site_refinement_flags_adp
_atom_site_refinement_flags_occupancy
_atom_site_disorder_assembly
_atom_site_disorder_group
Mo1 Mo 0.55473(5) 0.44600(10) 0.07728(5) 0.0234(3) Uani 1 1 d . . . . .
Mo2 Mo 0.43150(5) 0.43848(10) 0.01441(5) 0.0219(3) Uani 1 1 d . . . . .
Mo3 Mo 0.49066(5) 0.63174(10) 0.03884(5) 0.0227(3) Uani 1 1 d . . . . .
Mo4 Mo 1.00067(5) 0.39083(10) 0.44224(5) 0.0219(3) Uani 1 1 d . . . . .
Mo5 Mo 1.06081(5) 0.42173(10) 0.56466(5) 0.0218(3) Uani 1 1 d . . . . .
Mo6 Mo 0.93595(4) 0.42371(9) 0.51568(5) 0.0206(3) Uani 1 1 d . . . . .
Br1 Br 0.36935(5) 0.62352(11) -0.02417(6) 0.0277(3) Uani 1 1 d . . . . .
Br2 Br 0.50386(6) 0.74421(11) -0.05246(7) 0.0319(3) Uani 1 1 d . . . . .
Br3 Br 0.61198(6) 0.63808(12) 0.10026(6) 0.0304(3) Uani 1 1 d . . . . .
Br4 Br 0.47693(6) 0.51488(12) 0.12849(6) 0.0299(3) Uani 1 1 d . . . . .
Br5 Br 0.63304(7) 0.37433(15) 0.18437(7) 0.0458(4) Uani 1 1 d . . . . .
Br6 Br 0.48106(7) 0.81420(13) 0.09451(8) 0.0428(4) Uani 1 1 d . . . . .
Br7 Br 0.33520(6) 0.35601(12) 0.03365(7) 0.0339(4) Uani 1 1 d . . . . .
Br8 Br 1.12337(5) 0.38877(11) 0.49181(6) 0.0259(3) Uani 1 1 d . . . . .
Br9 Br 0.99824(6) 0.23869(11) 0.52172(6) 0.0277(3) Uani 1 1 d . . . . .
Br10 Br 0.87814(5) 0.39318(11) 0.39572(6) 0.0263(3) Uani 1 1 d . . . . .
Br11 Br 0.99585(6) 0.45368(12) 0.63593(6) 0.0283(3) Uani 1 1 d . . . . .
Br12 Br 0.99845(6) 0.24544(12) 0.35776(7) 0.0361(4) Uani 1 1 d . . . . .
Br13 Br 1.14694(6) 0.31901(12) 0.65578(6) 0.0341(4) Uani 1 1 d . . . . .
Br14 Br 0.84443(6) 0.32401(12) 0.53594(6) 0.0306(3) Uani 1 1 d . . . . .
N1 N 0.6552(4) 0.5261(9) 0.3668(5) 0.028(3) Uani 1 1 d . . . . .
N2 N 0.8580(5) 0.4911(9) 0.1425(5) 0.026(3) Uani 1 1 d . . . . .
C11 C 0.5902(5) 0.5706(12) 0.3573(6) 0.031(3) Uani 1 1 d . . . . .
H11A H 0.5947 0.6476 0.3741 0.037 Uiso 1 1 calc R U . . .
H11B H 0.5720 0.5246 0.3823 0.037 Uiso 1 1 calc R U . . .
C12 C 0.5434(7) 0.5720(18) 0.2883(7) 0.074(6) Uani 1 1 d . . . . .
H12A H 0.5320 0.4946 0.2733 0.089 Uiso 1 1 calc R U . . .
H12B H 0.5633 0.6079 0.2614 0.089 Uiso 1 1 calc R U . . .
C13 C 0.4830(6) 0.6373(15) 0.2836(7) 0.049(4) Uani 1 1 d . . . . .
H13A H 0.4949 0.7050 0.3102 0.059 Uiso 0.658(17) 1 calc R U P A 1
H13B H 0.4599 0.6610 0.2394 0.059 Uiso 0.658(17) 1 calc R U P A 1
H13C H 0.4462 0.6104 0.2472 0.059 Uiso 0.342(17) 1 calc R U P A 2
H13D H 0.4741 0.6268 0.3224 0.059 Uiso 0.342(17) 1 calc R U P A 2
C14 C 0.4412(10) 0.565(2) 0.3048(12) 0.055(6) Uani 0.658(17) 1 d . . P A 1
H14A H 0.4673 0.5171 0.3393 0.082 Uiso 0.658(17) 1 calc R U P A 1
H14B H 0.4146 0.5190 0.2696 0.082 Uiso 0.658(17) 1 calc R U P A 1
H14C H 0.4143 0.6124 0.3194 0.082 Uiso 0.658(17) 1 calc R U P A 1
C14' C 0.494(2) 0.748(4) 0.276(2) 0.055(6) Uani 0.342(17) 1 d . . P A 2
H14D H 0.4538 0.7872 0.2573 0.082 Uiso 0.342(17) 1 calc R U P A 2
H14E H 0.5177 0.7542 0.2480 0.082 Uiso 0.342(17) 1 calc R U P A 2
H14F H 0.5189 0.7805 0.3170 0.082 Uiso 0.342(17) 1 calc R U P A 2
C21 C 0.6503(5) 0.4025(11) 0.3494(6) 0.028(3) Uani 1 1 d . . . . .
H21A H 0.6287 0.3633 0.3738 0.033 Uiso 1 1 calc R U . . .
H21B H 0.6233 0.3952 0.3042 0.033 Uiso 1 1 calc R U . . .
C22 C 0.7129(6) 0.3434(12) 0.3607(6) 0.034(4) Uani 1 1 d . . . . .
H22A H 0.7333 0.3770 0.3336 0.041 Uiso 1 1 calc R U . . .
H22B H 0.7414 0.3534 0.4052 0.041 Uiso 1 1 calc R U . . .
C23 C 0.7023(6) 0.2191(11) 0.3461(6) 0.035(4) Uani 1 1 d . . . . .
H23A H 0.6681 0.2099 0.3042 0.042 Uiso 1 1 calc R U . . .
H23B H 0.7413 0.1866 0.3439 0.042 Uiso 1 1 calc R U . . .
C24 C 0.6852(7) 0.1567(13) 0.3936(8) 0.054(5) Uani 1 1 d . . . . .
H24A H 0.7120 0.1816 0.4360 0.081 Uiso 1 1 calc R U . . .
H24B H 0.6915 0.0767 0.3895 0.081 Uiso 1 1 calc R U . . .
H24C H 0.6408 0.1708 0.3867 0.081 Uiso 1 1 calc R U . . .
C31 C 0.6841(6) 0.5885(11) 0.3255(6) 0.032(3) Uani 1 1 d . . . . .
H31A H 0.7278 0.5611 0.3360 0.038 Uiso 1 1 calc R U . . .
H31B H 0.6598 0.5688 0.2809 0.038 Uiso 1 1 calc R U . . .
C32 C 0.6862(7) 0.7156(11) 0.3312(7) 0.038(4) Uani 1 1 d . . . . .
H32A H 0.6482 0.7425 0.3381 0.045 Uiso 1 1 calc R U . . .
H32B H 0.7239 0.7385 0.3678 0.045 Uiso 1 1 calc R U . . .
C33 C 0.6884(6) 0.7670(12) 0.2711(7) 0.040(4) Uani 1 1 d . . . . .
H33A H 0.6469 0.7574 0.2364 0.048 Uiso 1 1 calc R U . . .
H33B H 0.7205 0.7277 0.2592 0.048 Uiso 1 1 calc R U . . .
C34 C 0.7047(9) 0.8910(14) 0.2800(9) 0.080(6) Uani 1 1 d . . . . .
H34A H 0.6781 0.9274 0.2995 0.120 Uiso 1 1 calc R U . . .
H34B H 0.6971 0.9252 0.2389 0.120 Uiso 1 1 calc R U . . .
H34C H 0.7493 0.8998 0.3072 0.120 Uiso 1 1 calc R U . . .
C41 C 0.6983(5) 0.5447(11) 0.4359(6) 0.026(3) Uani 1 1 d . . . . .
H41A H 0.6979 0.6254 0.4450 0.031 Uiso 1 1 calc R U . . .
H41B H 0.7419 0.5253 0.4405 0.031 Uiso 1 1 calc R U . . .
C42 C 0.6830(6) 0.4808(11) 0.4866(6) 0.032(3) Uani 1 1 d . . . . .
H42A H 0.7232 0.4605 0.5209 0.039 Uiso 1 1 calc R U . . .
H42B H 0.6612 0.4106 0.4679 0.039 Uiso 1 1 calc R U . . .
C43 C 0.6410(7) 0.5450(14) 0.5162(7) 0.051(4) Uani 1 1 d . . . . .
H43A H 0.6579 0.6212 0.5285 0.061 Uiso 1 1 calc R U . . .
H43B H 0.5973 0.5514 0.4849 0.061 Uiso 1 1 calc R U . . .
C44 C 0.6413(7) 0.4822(15) 0.5729(7) 0.063(5) Uani 1 1 d . . . . .
H44A H 0.6234 0.4077 0.5602 0.094 Uiso 1 1 calc R U . . .
H44B H 0.6159 0.5226 0.5923 0.094 Uiso 1 1 calc R U . . .
H44C H 0.6848 0.4754 0.6034 0.094 Uiso 1 1 calc R U . . .
C51 C 0.9298(5) 0.4703(11) 0.1757(6) 0.028(3) Uani 1 1 d . . . . .
H51A H 0.9523 0.5324 0.1645 0.034 Uiso 1 1 calc R U . . .
H51B H 0.9404 0.4740 0.2217 0.034 Uiso 1 1 calc R U . . .
C52 C 0.9558(6) 0.3616(11) 0.1614(7) 0.041(4) Uani 1 1 d . . . . .
H52A H 0.9336 0.2979 0.1715 0.049 Uiso 1 1 calc R U . . .
H52B H 0.9485 0.3581 0.1160 0.049 Uiso 1 1 calc R U . . .
C53 C 1.0255(6) 0.3540(13) 0.1998(7) 0.047(4) Uani 1 1 d . . . . .
H53A H 1.0317 0.3597 0.2449 0.056 Uiso 1 1 calc R U . . .
H53B H 1.0404 0.2793 0.1932 0.056 Uiso 1 1 calc R U . . .
C54 C 1.0656(7) 0.4382(12) 0.1863(9) 0.066(6) Uani 1 1 d . . . . .
H54A H 1.0738 0.4159 0.1489 0.098 Uiso 1 1 calc R U . . .
H54B H 1.1057 0.4442 0.2224 0.098 Uiso 1 1 calc R U . . .
H54C H 1.0440 0.5105 0.1787 0.098 Uiso 1 1 calc R U . . .
C61 C 0.8214(6) 0.3963(11) 0.1588(6) 0.032(3) Uani 1 1 d . . . . .
H61A H 0.7758 0.4138 0.1393 0.039 Uiso 1 1 calc R U . . .
H61B H 0.8286 0.3272 0.1387 0.039 Uiso 1 1 calc R U . . .
C62 C 0.8372(6) 0.3720(12) 0.2283(6) 0.039(4) Uani 1 1 d . . . . .
H62A H 0.8245 0.4359 0.2483 0.047 Uiso 1 1 calc R U . . .
H62B H 0.8833 0.3608 0.2499 0.047 Uiso 1 1 calc R U . . .
C63 C 0.8017(6) 0.2661(13) 0.2346(6) 0.038(4) Uani 1 1 d . . . . .
H63A H 0.8069 0.2580 0.2793 0.045 Uiso 1 1 calc R U . . .
H63B H 0.7561 0.2772 0.2099 0.045 Uiso 1 1 calc R U . . .
C64 C 0.8209(8) 0.1628(14) 0.2144(9) 0.069(6) Uani 1 1 d . . . . .
H64A H 0.8208 0.1720 0.1718 0.103 Uiso 1 1 calc R U . . .
H64B H 0.7915 0.1033 0.2143 0.103 Uiso 1 1 calc R U . . .
H64C H 0.8636 0.1431 0.2433 0.103 Uiso 1 1 calc R U . . .
C71 C 0.8477(5) 0.6023(10) 0.1680(6) 0.029(3) Uani 1 1 d . . . . .
H71A H 0.8734 0.6588 0.1568 0.034 Uiso 1 1 calc R U . . .
H71B H 0.8639 0.5973 0.2145 0.034 Uiso 1 1 calc R U . . .
C72 C 0.7799(6) 0.6436(12) 0.1452(6) 0.037(4) Uani 1 1 d . . . . .
H72A H 0.7555 0.5986 0.1645 0.044 Uiso 1 1 calc R U . . .
H72B H 0.7599 0.6356 0.0989 0.044 Uiso 1 1 calc R U . . .
C73 C 0.7794(6) 0.7681(11) 0.1638(6) 0.033(3) Uani 1 1 d . . . . .
H73A H 0.7353 0.7905 0.1560 0.040 Uiso 1 1 calc R U . . .
H73B H 0.8042 0.7763 0.2094 0.040 Uiso 1 1 calc R U . . .
C74 C 0.8062(6) 0.8461(12) 0.1278(8) 0.049(4) Uani 1 1 d . . . . .
H74A H 0.8507 0.8276 0.1373 0.073 Uiso 1 1 calc R U . . .
H74B H 0.8031 0.9233 0.1404 0.073 Uiso 1 1 calc R U . . .
H74C H 0.7823 0.8379 0.0825 0.073 Uiso 1 1 calc R U . . .
C81 C 0.8359(6) 0.4908(11) 0.0718(6) 0.031(3) Uani 1 1 d . . . . .
H81A H 0.7893 0.4971 0.0542 0.037 Uiso 1 1 calc R U . . .
H81B H 0.8469 0.4179 0.0583 0.037 Uiso 1 1 calc R U . . .
C82 C 0.8626(7) 0.5817(12) 0.0433(6) 0.040(4) Uani 1 1 d . . . . .
H82A H 0.9093 0.5774 0.0610 0.048 Uiso 1 1 calc R U . . .
H82B H 0.8501 0.6553 0.0545 0.048 Uiso 1 1 calc R U . . .
C83 C 0.8382(6) 0.5707(12) -0.0300(6) 0.039(4) Uani 1 1 d . . . . .
H83A H 0.7916 0.5641 -0.0471 0.047 Uiso 1 1 calc R U . . .
H83B H 0.8493 0.6390 -0.0479 0.047 Uiso 1 1 calc R U . . .
C84 C 0.8658(8) 0.4716(12) -0.0500(8) 0.055(5) Uani 1 1 d . . . . .
H84A H 0.9116 0.4812 -0.0365 0.083 Uiso 1 1 calc R U . . .
H84B H 0.8471 0.4645 -0.0959 0.083 Uiso 1 1 calc R U . . .
H84C H 0.8568 0.4043 -0.0306 0.083 Uiso 1 1 calc R U . . .

loop_
_atom_site_aniso_label
_atom_site_aniso_U_11
_atom_site_aniso_U_22
_atom_site_aniso_U_33
_atom_site_aniso_U_23
_atom_site_aniso_U_13
_atom_site_aniso_U_12
Mo1 0.0191(5) 0.0358(7) 0.0194(6) 0.0010(5) 0.0120(5) 0.0047(5)
Mo2 0.0194(5) 0.0297(7) 0.0224(6) -0.0007(5) 0.0145(5) 0.0012(5)
Mo3 0.0204(5) 0.0295(7) 0.0238(6) -0.0027(5) 0.0144(5) 0.0016(5)
Mo4 0.0168(5) 0.0301(7) 0.0225(6) -0.0026(5) 0.0114(4) 0.0003(5)
Mo5 0.0164(5) 0.0300(7) 0.0219(6) 0.0017(5) 0.0104(4) 0.0013(5)
Mo6 0.0162(5) 0.0285(7) 0.0220(6) 0.0008(5) 0.0126(4) -0.0005(5)
Br1 0.0216(6) 0.0377(9) 0.0283(7) -0.0001(6) 0.0143(6) 0.0049(6)
Br2 0.0334(7) 0.0315(8) 0.0405(9) 0.0066(7) 0.0250(6) 0.0050(6)
Br3 0.0222(6) 0.0433(9) 0.0290(8) -0.0098(7) 0.0133(6) -0.0029(6)
Br4 0.0278(7) 0.0468(9) 0.0221(7) 0.0004(6) 0.0174(6) 0.0048(6)
Br5 0.0401(8) 0.0726(12) 0.0244(8) 0.0091(8) 0.0118(6) 0.0211(8)
Br6 0.0398(8) 0.0415(10) 0.0576(10) -0.0173(8) 0.0304(8) -0.0004(7)
Br7 0.0298(7) 0.0410(9) 0.0433(9) 0.0001(7) 0.0278(7) -0.0031(6)
Br8 0.0195(6) 0.0340(8) 0.0291(7) -0.0023(6) 0.0146(5) 0.0016(6)
Br9 0.0246(7) 0.0271(8) 0.0340(8) 0.0023(6) 0.0140(6) 0.0003(6)
Br10 0.0201(6) 0.0360(8) 0.0258(7) -0.0045(6) 0.0120(5) -0.0037(6)
Br11 0.0242(7) 0.0427(9) 0.0236(7) 0.0008(6) 0.0154(5) -0.0007(6)
Br12 0.0320(7) 0.0414(9) 0.0350(8) -0.0111(7) 0.0126(6) 0.0057(7)
Br13 0.0247(7) 0.0462(10) 0.0312(8) 0.0085(7) 0.0102(6) 0.0048(6)
Br14 0.0222(6) 0.0401(9) 0.0355(8) 0.0072(7) 0.0175(6) -0.0011(6)
N1 0.014(5) 0.049(8) 0.023(6) -0.009(6) 0.011(4) -0.007(5)
N2 0.028(6) 0.034(7) 0.019(6) -0.002(5) 0.012(5) -0.003(5)
C11 0.019(6) 0.053(10) 0.025(7) 0.000(7) 0.013(6) 0.002(6)
C12 0.033(9) 0.15(2) 0.038(10) -0.009(12) 0.014(8) 0.019(11)
C13 0.035(8) 0.089(14) 0.022(8) -0.003(9) 0.010(7) 0.012(9)
C14 0.038(12) 0.052(15) 0.078(17) 0.019(13) 0.024(12) 0.020(11)
C14' 0.038(12) 0.052(15) 0.078(17) 0.019(13) 0.024(12) 0.020(11)
C21 0.025(7) 0.033(9) 0.031(8) -0.001(6) 0.017(6) -0.007(6)
C22 0.035(8) 0.049(10) 0.021(8) -0.009(7) 0.012(6) -0.006(7)
C23 0.041(8) 0.035(9) 0.033(8) -0.004(7) 0.017(7) 0.007(7)
C24 0.063(11) 0.051(11) 0.066(12) 0.000(9) 0.045(10) -0.012(9)
C31 0.029(7) 0.046(10) 0.027(8) -0.002(7) 0.019(6) 0.004(7)
C32 0.047(9) 0.030(9) 0.051(10) -0.011(7) 0.035(8) -0.003(7)
C33 0.040(8) 0.051(11) 0.043(9) 0.005(8) 0.030(7) -0.003(7)
C34 0.105(16) 0.058(14) 0.100(17) -0.005(12) 0.063(13) 0.010(12)
C41 0.027(7) 0.032(8) 0.028(7) -0.001(6) 0.021(6) 0.002(6)
C42 0.030(7) 0.041(9) 0.023(8) -0.007(7) 0.007(6) 0.004(7)
C43 0.051(9) 0.075(13) 0.045(10) -0.006(9) 0.039(8) 0.003(9)
C44 0.061(11) 0.098(16) 0.043(10) -0.008(10) 0.034(9) -0.017(10)
C51 0.015(6) 0.039(9) 0.028(8) 0.004(7) 0.006(5) -0.001(6)
C52 0.028(8) 0.028(9) 0.074(12) -0.016(8) 0.029(8) -0.007(6)
C53 0.035(8) 0.061(12) 0.050(10) 0.018(9) 0.020(7) 0.020(8)
C54 0.032(8) 0.033(10) 0.141(18) -0.010(11) 0.043(10) 0.000(7)
C61 0.032(7) 0.041(9) 0.029(8) -0.001(7) 0.017(6) -0.003(7)
C62 0.042(8) 0.050(10) 0.032(9) 0.004(8) 0.021(7) 0.000(8)
C63 0.018(7) 0.071(12) 0.023(8) 0.006(8) 0.007(6) -0.004(7)
C64 0.091(14) 0.054(13) 0.082(14) -0.003(11) 0.056(12) -0.008(11)
C71 0.033(7) 0.016(7) 0.044(9) -0.007(6) 0.022(7) 0.006(6)
C72 0.036(8) 0.046(10) 0.031(8) 0.001(7) 0.015(7) 0.008(7)
C73 0.031(7) 0.043(10) 0.029(8) -0.001(7) 0.016(6) 0.005(7)
C74 0.043(9) 0.040(10) 0.075(12) -0.009(9) 0.035(9) -0.002(8)
C81 0.033(7) 0.038(9) 0.020(7) -0.006(6) 0.010(6) -0.009(7)
C82 0.055(9) 0.037(9) 0.036(9) 0.006(7) 0.025(7) -0.003(8)
C83 0.045(8) 0.041(10) 0.040(9) -0.001(8) 0.025(7) 0.003(7)
C84 0.077(12) 0.048(11) 0.058(11) 0.007(9) 0.046(10) 0.016(9)

loop_
_atom_type_symbol
_atom_type_description
_atom_type_scat_dispersion_real
_atom_type_scat_dispersion_imag
_atom_type_scat_source
C C 0.0033 0.0016 'International Tables Vol C Tables 4.2.6.8 and 6.1.1.4'
H H 0.0000 0.0000 'International Tables Vol C Tables 4.2.6.8 and 6.1.1.4'
Br Br -0.2901 2.4595 'International Tables Vol C Tables 4.2.6.8 and 6.1.1.4'
Mo Mo -1.6832 0.6857 'International Tables Vol C Tables 4.2.6.8 and 6.1.1.4'
N N 0.0061 0.0033 'International Tables Vol C Tables 4.2.6.8 and 6.1.1.4'

loop_
_geom_angle_atom_site_label_1
_geom_angle_atom_site_label_2
_geom_angle_atom_site_label_3
_geom_angle
_geom_angle_site_symmetry_1
_geom_angle_site_symmetry_3
_geom_angle_publ_flag
Br5 Mo1 Br2 91.88(6) . 3_665 ?
Br5 Mo1 Br1 89.48(5) . 3_665 ?
Br2 Mo1 Br1 89.70(5) 3_665 3_665 ?
Br5 Mo1 Br4 91.45(5) . . ?
Br2 Mo1 Br4 89.71(5) 3_665 . ?
Br1 Mo1 Br4 178.92(6) 3_665 . ?
Br5 Mo1 Br3 89.16(6) . . ?
Br2 Mo1 Br3 178.96(7) 3_665 . ?
Br1 Mo1 Br3 90.36(5) 3_665 . ?
Br4 Mo1 Br3 90.21(5) . . ?
Br5 Mo1 Mo2 133.32(6) . 3_665 ?
Br2 Mo1 Mo2 119.55(6) 3_665 3_665 ?
Br1 Mo1 Mo2 59.76(4) 3_665 3_665 ?
Br4 Mo1 Mo2 119.83(6) . 3_665 ?
Br3 Mo1 Mo2 59.64(4) . 3_665 ?
Br5 Mo1 Mo3 134.51(6) . . ?
Br2 Mo1 Mo3 119.60(5) 3_665 . ?
Br1 Mo1 Mo3 120.01(6) 3_665 . ?
Br4 Mo1 Mo3 59.58(4) . . ?
Br3 Mo1 Mo3 59.51(5) . . ?
Mo2 Mo1 Mo3 60.25(4) 3_665 . ?
Br5 Mo1 Mo3 135.34(7) . 3_665 ?
Br2 Mo1 Mo3 59.49(5) 3_665 3_665 ?
Br1 Mo1 Mo3 59.65(4) 3_665 3_665 ?
Br4 Mo1 Mo3 119.27(5) . 3_665 ?
Br3 Mo1 Mo3 119.69(6) . 3_665 ?
Mo2 Mo1 Mo3 60.06(4) 3_665 3_665 ?
Mo3 Mo1 Mo3 90.11(5) . 3_665 ?
Br5 Mo1 Mo2 136.48(6) . . ?
Br2 Mo1 Mo2 59.59(5) 3_665 . ?
Br1 Mo1 Mo2 119.68(5) 3_665 . ?
Br4 Mo1 Mo2 59.24(4) . . ?
Br3 Mo1 Mo2 119.52(6) . . ?
Mo2 Mo1 Mo2 90.19(4) 3_665 . ?
Mo3 Mo1 Mo2 60.01(4) . . ?
Mo3 Mo1 Mo2 60.03(4) 3_665 . ?
Br4 Mo2 Br7 90.55(5) . . ?
Br4 Mo2 Br3 178.91(6) . 3_665 ?
Br7 Mo2 Br3 90.47(5) . 3_665 ?
Br4 Mo2 Br2 89.82(6) . 3_665 ?
Br7 Mo2 Br2 91.88(6) . 3_665 ?
Br3 Mo2 Br2 89.75(6) 3_665 3_665 ?
Br4 Mo2 Br1 90.16(5) . . ?
Br7 Mo2 Br1 89.63(5) . . ?
Br3 Mo2 Br1 90.24(5) 3_665 . ?
Br2 Mo2 Br1 178.50(6) 3_665 . ?
Br4 Mo2 Mo1 119.73(6) . 3_665 ?
Br7 Mo2 Mo1 134.24(6) . 3_665 ?
Br3 Mo2 Mo1 59.69(5) 3_665 3_665 ?
Br2 Mo2 Mo1 119.26(5) 3_665 3_665 ?
Br1 Mo2 Mo1 59.52(4) . 3_665 ?
Br4 Mo2 Mo3 59.63(5) . . ?
Br7 Mo2 Mo3 134.35(6) . . ?
Br3 Mo2 Mo3 119.78(6) 3_665 . ?
Br2 Mo2 Mo3 119.18(5) 3_665 . ?
Br1 Mo2 Mo3 59.58(4) . . ?
Mo1 Mo2 Mo3 60.10(4) 3_665 . ?
Br4 Mo2 Mo3 119.53(5) . 3_665 ?
Br7 Mo2 Mo3 135.72(6) . 3_665 ?
Br3 Mo2 Mo3 59.41(4) 3_665 3_665 ?
Br2 Mo2 Mo3 59.39(4) 3_665 3_665 ?
Br1 Mo2 Mo3 119.39(5) . 3_665 ?
Mo1 Mo2 Mo3 59.88(4) 3_665 3_665 ?
Mo3 Mo2 Mo3 89.92(5) . 3_665 ?
Br4 Mo2 Mo1 59.62(4) . . ?
Br7 Mo2 Mo1 135.94(6) . . ?
Br3 Mo2 Mo1 119.32(5) 3_665 . ?
Br2 Mo2 Mo1 59.39(5) 3_665 . ?
Br1 Mo2 Mo1 119.37(6) . . ?
Mo1 Mo2 Mo1 89.81(5) 3_665 . ?
Mo3 Mo2 Mo1 59.79(4) . . ?
Mo3 Mo2 Mo1 59.91(4) 3_665 . ?
Br6 Mo3 Br2 90.78(6) . . ?
Br6 Mo3 Br3 88.73(5) . . ?
Br2 Mo3 Br3 89.99(5) . . ?
Br6 Mo3 Br4 90.57(6) . . ?
Br2 Mo3 Br4 178.61(6) . . ?
Br3 Mo3 Br4 90.39(5) . . ?
Br6 Mo3 Br1 92.11(5) . . ?
Br2 Mo3 Br1 89.59(5) . . ?
Br3 Mo3 Br1 179.07(6) . . ?
Br4 Mo3 Br1 90.01(5) . . ?
Br6 Mo3 Mo1 133.77(6) . . ?
Br2 Mo3 Mo1 119.48(5) . . ?
Br3 Mo3 Mo1 59.74(5) . . ?
Br4 Mo3 Mo1 59.66(4) . . ?
Br1 Mo3 Mo1 119.81(6) . . ?
Br6 Mo3 Mo2 135.96(5) . . ?
Br2 Mo3 Mo2 119.35(6) . . ?
Br3 Mo3 Mo2 119.94(6) . . ?
Br4 Mo3 Mo2 59.33(5) . . ?
Br1 Mo3 Mo2 59.62(4) . . ?
Mo1 Mo3 Mo2 60.20(4) . . ?
Br6 Mo3 Mo1 136.32(6) . 3_665 ?
Br2 Mo3 Mo1 59.51(5) . 3_665 ?
Br3 Mo3 Mo1 119.64(5) . 3_665 ?
Br4 Mo3 Mo1 119.17(6) . 3_665 ?
Br1 Mo3 Mo1 59.44(4) . 3_665 ?
Mo1 Mo3 Mo1 89.89(5) . 3_665 ?
Mo2 Mo3 Mo1 59.84(4) . 3_665 ?
Br6 Mo3 Mo2 133.94(6) . 3_665 ?
Br2 Mo3 Mo2 59.61(4) . 3_665 ?
Br3 Mo3 Mo2 59.58(4) . 3_665 ?
Br4 Mo3 Mo2 119.52(6) . 3_665 ?
Br1 Mo3 Mo2 119.50(6) . 3_665 ?
Mo1 Mo3 Mo2 59.87(4) . 3_665 ?
Mo2 Mo3 Mo2 90.08(5) . 3_665 ?
Mo1 Mo3 Mo2 60.06(4) 3_665 3_665 ?
Br12 Mo4 Br9 92.89(6) . . ?
Br12 Mo4 Br10 89.04(5) . . ?
Br9 Mo4 Br10 89.63(5) . . ?
Br12 Mo4 Br8 92.13(5) . . ?
Br9 Mo4 Br8 89.36(5) . . ?
Br10 Mo4 Br8 178.50(6) . . ?
Br12 Mo4 Br11 88.07(6) . 3_766 ?
Br9 Mo4 Br11 178.93(7) . 3_766 ?
Br10 Mo4 Br11 90.85(5) . 3_766 ?
Br8 Mo4 Br11 90.14(5) . 3_766 ?
Br12 Mo4 Mo5 132.14(6) . 3_766 ?
Br9 Mo4 Mo5 119.64(5) . 3_766 ?
Br10 Mo4 Mo5 59.70(4) . 3_766 ?
Br8 Mo4 Mo5 119.96(6) . 3_766 ?
Br11 Mo4 Mo5 59.88(4) 3_766 3_766 ?
Br12 Mo4 Mo6 134.18(6) . 3_766 ?
Br9 Mo4 Mo6 119.40(6) . 3_766 ?
Br10 Mo4 Mo6 120.14(6) . 3_766 ?
Br8 Mo4 Mo6 59.52(4) . 3_766 ?
Br11 Mo4 Mo6 59.54(5) 3_766 3_766 ?
Mo5 Mo4 Mo6 60.44(4) 3_766 3_766 ?
Br12 Mo4 Mo5 137.96(6) . . ?
Br9 Mo4 Mo5 59.60(5) . . ?
Br10 Mo4 Mo5 119.13(5) . . ?
Br8 Mo4 Mo5 59.38(4) . . ?
Br11 Mo4 Mo5 119.34(6) 3_766 . ?
Mo5 Mo4 Mo5 89.90(5) 3_766 . ?
Mo6 Mo4 Mo5 59.81(4) 3_766 . ?
Br12 Mo4 Mo6 135.54(6) . . ?
Br9 Mo4 Mo6 59.76(4) . . ?
Br10 Mo4 Mo6 59.19(4) . . ?
Br8 Mo4 Mo6 119.32(5) . . ?
Br11 Mo4 Mo6 119.75(6) 3_766 . ?
Mo5 Mo4 Mo6 59.87(4) 3_766 . ?
Mo6 Mo4 Mo6 90.16(5) 3_766 . ?
Mo5 Mo4 Mo6 59.95(4) . . ?
Br13 Mo5 Br10 88.75(5) . 3_766 ?
Br13 Mo5 Br8 90.60(5) . . ?
Br10 Mo5 Br8 90.13(5) 3_766 . ?
Br13 Mo5 Br9 92.74(6) . . ?
Br10 Mo5 Br9 178.35(6) 3_766 . ?
Br8 Mo5 Br9 89.14(5) . . ?
Br13 Mo5 Br11 90.25(5) . . ?
Br10 Mo5 Br11 90.71(5) 3_766 . ?
Br8 Mo5 Br11 178.82(6) . . ?
Br9 Mo5 Br11 90.01(5) . . ?
Br13 Mo5 Mo4 133.33(6) . 3_766 ?
Br10 Mo5 Mo4 59.61(4) 3_766 3_766 ?
Br8 Mo5 Mo4 120.10(6) . 3_766 ?
Br9 Mo5 Mo4 119.60(5) . 3_766 ?
Br11 Mo5 Mo4 59.72(4) . 3_766 ?
Br13 Mo5 Mo6 133.52(5) . 3_766 ?
Br10 Mo5 Mo6 59.38(4) 3_766 3_766 ?
Br8 Mo5 Mo6 59.55(4) . 3_766 ?
Br9 Mo5 Mo6 118.99(5) . 3_766 ?
Br11 Mo5 Mo6 120.27(6) . 3_766 ?
Mo4 Mo5 Mo6 60.55(4) 3_766 3_766 ?
Br13 Mo5 Mo6 136.19(6) . . ?
Br10 Mo5 Mo6 119.55(6) 3_766 . ?
Br8 Mo5 Mo6 119.52(5) . . ?
Br9 Mo5 Mo6 59.66(4) . . ?
Br11 Mo5 Mo6 59.33(4) . . ?
Mo4 Mo5 Mo6 59.94(4) 3_766 . ?
Mo6 Mo5 Mo6 90.25(4) 3_766 . ?
Br13 Mo5 Mo4 136.55(6) . . ?
Br10 Mo5 Mo4 119.21(6) 3_766 . ?
Br8 Mo5 Mo4 59.44(4) . . ?
Br9 Mo5 Mo4 59.16(4) . . ?
Br11 Mo5 Mo4 119.41(5) . . ?
Mo4 Mo5 Mo4 90.10(5) 3_766 . ?
Mo6 Mo5 Mo4 59.84(4) 3_766 . ?
Mo6 Mo5 Mo4 60.08(4) . . ?
Br10 Mo6 Br14 89.92(5) . . ?
Br10 Mo6 Br8 90.32(5) . 3_766 ?
Br14 Mo6 Br8 88.63(5) . 3_766 ?
Br10 Mo6 Br11 179.01(5) . . ?
Br14 Mo6 Br11 90.86(5) . . ?
Br8 Mo6 Br11 90.31(5) 3_766 . ?
Br10 Mo6 Br9 89.31(5) . . ?
Br14 Mo6 Br9 93.32(5) . . ?
Br8 Mo6 Br9 178.02(6) 3_766 . ?
Br11 Mo6 Br9 90.03(5) . . ?
Br10 Mo6 Mo5 59.67(4) . 3_766 ?
Br14 Mo6 Mo5 133.16(5) . 3_766 ?
Br8 Mo6 Mo5 59.60(4) 3_766 3_766 ?
Br11 Mo6 Mo5 120.08(6) . 3_766 ?
Br9 Mo6 Mo5 118.61(5) . 3_766 ?
Br10 Mo6 Mo4 120.02(6) . 3_766 ?
Br14 Mo6 Mo4 133.89(6) . 3_766 ?
Br8 Mo6 Mo4 59.63(4) 3_766 3_766 ?
Br11 Mo6 Mo4 59.73(4) . 3_766 ?
Br9 Mo6 Mo4 118.98(5) . 3_766 ?
Mo5 Mo6 Mo4 60.36(4) 3_766 3_766 ?
Br10 Mo6 Mo5 119.35(5) . . ?
Br14 Mo6 Mo5 137.08(6) . . ?
Br8 Mo6 Mo5 119.24(6) 3_766 . ?
Br11 Mo6 Mo5 59.66(4) . . ?
Br9 Mo6 Mo5 59.37(4) . . ?
Mo5 Mo6 Mo5 89.75(4) 3_766 . ?
Mo4 Mo6 Mo5 59.62(4) 3_766 . ?
Br10 Mo6 Mo4 59.38(4) . . ?
Br14 Mo6 Mo4 136.20(6) . . ?
Br8 Mo6 Mo4 119.18(5) 3_766 . ?
Br11 Mo6 Mo4 119.64(5) . . ?
Br9 Mo6 Mo4 59.03(4) . . ?
Mo5 Mo6 Mo4 59.58(4) 3_766 . ?
Mo4 Mo6 Mo4 89.85(5) 3_766 . ?
Mo5 Mo6 Mo4 59.97(4) . . ?
Mo1 Br1 Mo3 60.91(4) 3_665 . ?
Mo1 Br1 Mo2 60.72(4) 3_665 . ?
Mo3 Br1 Mo2 60.80(4) . . ?
Mo3 Br2 Mo1 60.99(4) . 3_665 ?
Mo3 Br2 Mo2 61.00(4) . 3_665 ?
Mo1 Br2 Mo2 61.01(5) 3_665 3_665 ?
Mo3 Br3 Mo2 61.01(4) . 3_665 ?
Mo3 Br3 Mo1 60.74(4) . . ?
Mo2 Br3 Mo1 60.68(4) 3_665 . ?
Mo2 Br4 Mo3 61.04(4) . . ?
Mo2 Br4 Mo1 61.14(4) . . ?
Mo3 Br4 Mo1 60.76(4) . . ?
Mo6 Br8 Mo5 60.85(4) 3_766 . ?
Mo6 Br8 Mo4 60.85(4) 3_766 . ?
Mo5 Br8 Mo4 61.19(4) . . ?
Mo4 Br9 Mo5 61.24(4) . . ?
Mo4 Br9 Mo6 61.21(4) . . ?
Mo5 Br9 Mo6 60.97(4) . . ?
Mo6 Br10 Mo4 61.44(4) . . ?
Mo6 Br10 Mo5 60.95(4) . 3_766 ?
Mo4 Br10 Mo5 60.69(4) . 3_766 ?
Mo6 Br11 Mo4 60.73(4) . 3_766 ?
Mo6 Br11 Mo5 61.01(4) . . ?
Mo4 Br11 Mo5 60.40(4) 3_766 . ?
C11 N1 C21 109.5(9) . . ?
C11 N1 C41 108.3(9) . . ?
C21 N1 C41 111.5(10) . . ?
C11 N1 C31 111.3(10) . . ?
C21 N1 C31 108.5(9) . . ?
C41 N1 C31 107.8(9) . . ?
C81 N2 C71 112.3(10) . . ?
C81 N2 C61 105.4(9) . . ?
C71 N2 C61 112.6(9) . . ?
C81 N2 C51 113.2(9) . . ?
C71 N2 C51 104.0(9) . . ?
C61 N2 C51 109.5(10) . . ?
N1 C11 C12 114.7(10) . . ?
N1 C11 H11A 108.6 . . ?
C12 C11 H11A 108.6 . . ?
N1 C11 H11B 108.6 . . ?
C12 C11 H11B 108.6 . . ?
H11A C11 H11B 107.6 . . ?
C11 C12 C13 109.6(12) . . ?
C11 C12 H12A 109.8 . . ?
C13 C12 H12A 109.8 . . ?
C11 C12 H12B 109.8 . . ?
C13 C12 H12B 109.8 . . ?
H12A C12 H12B 108.2 . . ?
C14' C13 C12 107(2) . . ?
C14 C13 C12 110.0(16) . . ?
C14 C13 H13A 109.7 . . ?
C12 C13 H13A 109.7 . . ?
C14 C13 H13B 109.7 . . ?
C12 C13 H13B 109.7 . . ?
H13A C13 H13B 108.2 . . ?
C14' C13 H13C 110.3 . . ?
C12 C13 H13C 110.3 . . ?
C14' C13 H13D 110.3 . . ?
C12 C13 H13D 110.3 . . ?
H13C C13 H13D 108.6 . . ?
C13 C14 H14A 109.5 . . ?
C13 C14 H14B 109.5 . . ?
H14A C14 H14B 109.5 . . ?
C13 C14 H14C 109.5 . . ?
H14A C14 H14C 109.5 . . ?
H14B C14 H14C 109.5 . . ?
C13 C14' H14D 109.5 . . ?
C13 C14' H14E 109.5 . . ?
H14D C14' H14E 109.5 . . ?
C13 C14' H14F 109.5 . . ?
H14D C14' H14F 109.5 . . ?
H14E C14' H14F 109.5 . . ?
C22 C21 N1 115.7(10) . . ?
C22 C21 H21A 108.4 . . ?
N1 C21 H21A 108.4 . . ?
C22 C21 H21B 108.4 . . ?
N1 C21 H21B 108.4 . . ?
H21A C21 H21B 107.4 . . ?
C23 C22 C21 110.8(10) . . ?
C23 C22 H22A 109.5 . . ?
C21 C22 H22A 109.5 . . ?
C23 C22 H22B 109.5 . . ?
C21 C22 H22B 109.5 . . ?
H22A C22 H22B 108.1 . . ?
C24 C23 C22 113.2(11) . . ?
C24 C23 H23A 108.9 . . ?
C22 C23 H23A 108.9 . . ?
C24 C23 H23B 108.9 . . ?
C22 C23 H23B 108.9 . . ?
H23A C23 H23B 107.7 . . ?
C23 C24 H24A 109.5 . . ?
C23 C24 H24B 109.5 . . ?
H24A C24 H24B 109.5 . . ?
C23 C24 H24C 109.5 . . ?
H24A C24 H24C 109.5 . . ?
H24B C24 H24C 109.5 . . ?
C32 C31 N1 116.0(10) . . ?
C32 C31 H31A 108.3 . . ?
N1 C31 H31A 108.3 . . ?
C32 C31 H31B 108.3 . . ?
N1 C31 H31B 108.3 . . ?
H31A C31 H31B 107.4 . . ?
C33 C32 C31 109.6(11) . . ?
C33 C32 H32A 109.8 . . ?
C31 C32 H32A 109.8 . . ?
C33 C32 H32B 109.8 . . ?
C31 C32 H32B 109.8 . . ?
H32A C32 H32B 108.2 . . ?
C32 C33 C34 111.2(13) . . ?
C32 C33 H33A 109.4 . . ?
C34 C33 H33A 109.4 . . ?
C32 C33 H33B 109.4 . . ?
C34 C33 H33B 109.4 . . ?
H33A C33 H33B 108.0 . . ?
C33 C34 H34A 109.5 . . ?
C33 C34 H34B 109.5 . . ?
H34A C34 H34B 109.5 . . ?
C33 C34 H34C 109.5 . . ?
H34A C34 H34C 109.5 . . ?
H34B C34 H34C 109.5 . . ?
N1 C41 C42 117.8(10) . . ?
N1 C41 H41A 107.9 . . ?
C42 C41 H41A 107.9 . . ?
N1 C41 H41B 107.9 . . ?
C42 C41 H41B 107.9 . . ?
H41A C41 H41B 107.2 . . ?
C41 C42 C43 115.4(11) . . ?
C41 C42 H42A 108.4 . . ?
C43 C42 H42A 108.4 . . ?
C41 C42 H42B 108.4 . . ?
C43 C42 H42B 108.4 . . ?
H42A C42 H42B 107.5 . . ?
C44 C43 C42 108.8(13) . . ?
C44 C43 H43A 109.9 . . ?
C42 C43 H43A 109.9 . . ?
C44 C43 H43B 109.9 . . ?
C42 C43 H43B 109.9 . . ?
H43A C43 H43B 108.3 . . ?
C43 C44 H44A 109.5 . . ?
C43 C44 H44B 109.5 . . ?
H44A C44 H44B 109.5 . . ?
C43 C44 H44C 109.5 . . ?
H44A C44 H44C 109.5 . . ?
H44B C44 H44C 109.5 . . ?
C52 C51 N2 117.4(10) . . ?
C52 C51 H51A 108.0 . . ?
N2 C51 H51A 108.0 . . ?
C52 C51 H51B 108.0 . . ?
N2 C51 H51B 108.0 . . ?
H51A C51 H51B 107.2 . . ?
C53 C52 C51 109.8(11) . . ?
C53 C52 H52A 109.7 . . ?
C51 C52 H52A 109.7 . . ?
C53 C52 H52B 109.7 . . ?
C51 C52 H52B 109.7 . . ?
H52A C52 H52B 108.2 . . ?
C54 C53 C52 116.1(13) . . ?
C54 C53 H53A 108.3 . . ?
C52 C53 H53A 108.3 . . ?
C54 C53 H53B 108.3 . . ?
C52 C53 H53B 108.3 . . ?
H53A C53 H53B 107.4 . . ?
C53 C54 H54A 109.5 . . ?
C53 C54 H54B 109.5 . . ?
H54A C54 H54B 109.5 . . ?
C53 C54 H54C 109.5 . . ?
H54A C54 H54C 109.5 . . ?
H54B C54 H54C 109.5 . . ?
C62 C61 N2 117.2(11) . . ?
C62 C61 H61A 108.0 . . ?
N2 C61 H61A 108.0 . . ?
C62 C61 H61B 108.0 . . ?
N2 C61 H61B 108.0 . . ?
H61A C61 H61B 107.2 . . ?
C61 C62 C63 109.1(11) . . ?
C61 C62 H62A 109.9 . . ?
C63 C62 H62A 109.9 . . ?
C61 C62 H62B 109.9 . . ?
C63 C62 H62B 109.9 . . ?
H62A C62 H62B 108.3 . . ?
C64 C63 C62 116.3(12) . . ?
C64 C63 H63A 108.2 . . ?
C62 C63 H63A 108.2 . . ?
C64 C63 H63B 108.2 . . ?
C62 C63 H63B 108.2 . . ?
H63A C63 H63B 107.4 . . ?
C63 C64 H64A 109.5 . . ?
C63 C64 H64B 109.5 . . ?
H64A C64 H64B 109.5 . . ?
C63 C64 H64C 109.5 . . ?
H64A C64 H64C 109.5 . . ?
H64B C64 H64C 109.5 . . ?
N2 C71 C72 116.2(10) . . ?
N2 C71 H71A 108.2 . . ?
C72 C71 H71A 108.2 . . ?
N2 C71 H71B 108.2 . . ?
C72 C71 H71B 108.2 . . ?
H71A C71 H71B 107.4 . . ?
C71 C72 C73 109.3(11) . . ?
C71 C72 H72A 109.8 . . ?
C73 C72 H72A 109.8 . . ?
C71 C72 H72B 109.8 . . ?
C73 C72 H72B 109.8 . . ?
H72A C72 H72B 108.3 . . ?
C74 C73 C72 113.4(11) . . ?
C74 C73 H73A 108.9 . . ?
C72 C73 H73A 108.9 . . ?
C74 C73 H73B 108.9 . . ?
C72 C73 H73B 108.9 . . ?
H73A C73 H73B 107.7 . . ?
C73 C74 H74A 109.5 . . ?
C73 C74 H74B 109.5 . . ?
H74A C74 H74B 109.5 . . ?
C73 C74 H74C 109.5 . . ?
H74A C74 H74C 109.5 . . ?
H74B C74 H74C 109.5 . . ?
N2 C81 C82 115.9(11) . . ?
N2 C81 H81A 108.3 . . ?
C82 C81 H81A 108.3 . . ?
N2 C81 H81B 108.3 . . ?
C82 C81 H81B 108.3 . . ?
H81A C81 H81B 107.4 . . ?
C81 C82 C83 111.3(11) . . ?
C81 C82 H82A 109.4 . . ?
C83 C82 H82A 109.4 . . ?
C81 C82 H82B 109.4 . . ?
C83 C82 H82B 109.4 . . ?
H82A C82 H82B 108.0 . . ?
C84 C83 C82 111.9(12) . . ?
C84 C83 H83A 109.2 . . ?
C82 C83 H83A 109.2 . . ?
C84 C83 H83B 109.2 . . ?
C82 C83 H83B 109.2 . . ?
H83A C83 H83B 107.9 . . ?
C83 C84 H84A 109.5 . . ?
C83 C84 H84B 109.5 . . ?
H84A C84 H84B 109.5 . . ?
C83 C84 H84C 109.5 . . ?
H84A C84 H84C 109.5 . . ?
H84B C84 H84C 109.5 . . ?

loop_
_geom_bond_atom_site_label_1
_geom_bond_atom_site_label_2
_geom_bond_distance
_geom_bond_site_symmetry_2
_geom_bond_publ_flag
Mo1 Br5 2.5820(17) . ?
Mo1 Br2 2.5969(18) 3_665 ?
Mo1 Br1 2.5969(15) 3_665 ?
Mo1 Br4 2.5997(15) . ?
Mo1 Br3 2.6026(18) . ?
Mo1 Mo2 2.6285(15) 3_665 ?
Mo1 Mo3 2.6287(16) . ?
Mo1 Mo3 2.6354(15) 3_665 ?
Mo1 Mo2 2.6393(14) . ?
Mo2 Br4 2.5896(17) . ?
Mo2 Br7 2.5928(16) . ?
Mo2 Br3 2.6012(17) 3_665 ?
Mo2 Br2 2.6023(17) 3_665 ?
Mo2 Br1 2.6034(17) . ?
Mo2 Mo1 2.6285(15) 3_665 ?
Mo2 Mo3 2.6344(16) . ?
Mo2 Mo3 2.6386(14) 3_665 ?
Mo3 Br6 2.5815(18) . ?
Mo3 Br2 2.5965(17) . ?
Mo3 Br3 2.5965(16) . ?
Mo3 Br4 2.5976(17) . ?
Mo3 Br1 2.6024(16) . ?
Mo3 Mo1 2.6355(15) 3_665 ?
Mo3 Mo2 2.6386(14) 3_665 ?
Mo4 Br12 2.5892(17) . ?
Mo4 Br9 2.5905(17) . ?
Mo4 Br10 2.5944(15) . ?
Mo4 Br8 2.5995(15) . ?
Mo4 Br11 2.6051(17) 3_766 ?
Mo4 Mo5 2.6226(16) 3_766 ?
Mo4 Mo6 2.6313(16) 3_766 ?
Mo4 Mo5 2.6451(15) . ?
Mo4 Mo6 2.6479(14) . ?
Mo5 Br13 2.5821(17) . ?
Mo5 Br10 2.5970(17) 3_766 ?
Mo5 Br8 2.5978(15) . ?
Mo5 Br9 2.6024(17) . ?
Mo5 Br11 2.6090(15) . ?
Mo5 Mo4 2.6226(16) 3_766 ?
Mo5 Mo6 2.6305(15) 3_766 ?
Mo5 Mo6 2.6443(14) . ?
Mo6 Br10 2.5892(17) . ?
Mo6 Br14 2.5938(15) . ?
Mo6 Br8 2.5967(17) 3_766 ?
Mo6 Br11 2.6001(17) . ?
Mo6 Br9 2.6103(17) . ?
Mo6 Mo5 2.6304(15) 3_766 ?
Mo6 Mo4 2.6313(16) 3_766 ?
Br1 Mo1 2.5969(15) 3_665 ?
Br2 Mo1 2.5970(18) 3_665 ?
Br2 Mo2 2.6024(17) 3_665 ?
Br3 Mo2 2.6013(17) 3_665 ?
Br8 Mo6 2.5967(17) 3_766 ?
Br10 Mo5 2.5969(17) 3_766 ?
Br11 Mo4 2.6049(17) 3_766 ?
N1 C11 1.514(14) . ?
N1 C21 1.528(16) . ?
N1 C41 1.535(15) . ?
N1 C31 1.536(15) . ?
N2 C81 1.505(15) . ?
N2 C71 1.509(15) . ?
N2 C61 1.534(15) . ?
N2 C51 1.549(14) . ?
C11 C12 1.541(18) . ?
C11 H11A 0.9900 . ?
C11 H11B 0.9900 . ?
C12 C13 1.553(19) . ?
C12 H12A 0.9900 . ?
C12 H12B 0.9900 . ?
C13 C14' 1.37(4) . ?
C13 C14 1.50(3) . ?
C13 H13A 0.9900 . ?
C13 H13B 0.9900 . ?
C13 H13C 0.9900 . ?
C13 H13D 0.9900 . ?
C14 H14A 0.9800 . ?
C14 H14B 0.9800 . ?
C14 H14C 0.9800 . ?
C14' H14D 0.9800 . ?
C14' H14E 0.9800 . ?
C14' H14F 0.9800 . ?
C21 C22 1.527(16) . ?
C21 H21A 0.9900 . ?
C21 H21B 0.9900 . ?
C22 C23 1.526(18) . ?
C22 H22A 0.9900 . ?
C22 H22B 0.9900 . ?
C23 C24 1.487(18) . ?
C23 H23A 0.9900 . ?
C23 H23B 0.9900 . ?
C24 H24A 0.9800 . ?
C24 H24B 0.9800 . ?
C24 H24C 0.9800 . ?
C31 C32 1.529(17) . ?
C31 H31A 0.9900 . ?
C31 H31B 0.9900 . ?
C32 C33 1.525(18) . ?
C32 H32A 0.9900 . ?
C32 H32B 0.9900 . ?
C33 C34 1.53(2) . ?
C33 H33A 0.9900 . ?
C33 H33B 0.9900 . ?
C34 H34A 0.9800 . ?
C34 H34B 0.9800 . ?
C34 H34C 0.9800 . ?
C41 C42 1.535(17) . ?
C41 H41A 0.9900 . ?
C41 H41B 0.9900 . ?
C42 C43 1.564(17) . ?
C42 H42A 0.9900 . ?
C42 H42B 0.9900 . ?
C43 C44 1.50(2) . ?
C43 H43A 0.9900 . ?
C43 H43B 0.9900 . ?
C44 H44A 0.9800 . ?
C44 H44B 0.9800 . ?
C44 H44C 0.9800 . ?
C51 C52 1.517(17) . ?
C51 H51A 0.9900 . ?
C51 H51B 0.9900 . ?
C52 C53 1.506(17) . ?
C52 H52A 0.9900 . ?
C52 H52B 0.9900 . ?
C53 C54 1.470(19) . ?
C53 H53A 0.9900 . ?
C53 H53B 0.9900 . ?
C54 H54A 0.9800 . ?
C54 H54B 0.9800 . ?
C54 H54C 0.9800 . ?
C61 C62 1.522(17) . ?
C61 H61A 0.9900 . ?
C61 H61B 0.9900 . ?
C62 C63 1.541(18) . ?
C62 H62A 0.9900 . ?
C62 H62B 0.9900 . ?
C63 C64 1.45(2) . ?
C63 H63A 0.9900 . ?
C63 H63B 0.9900 . ?
C64 H64A 0.9800 . ?
C64 H64B 0.9800 . ?
C64 H64C 0.9800 . ?
C71 C72 1.519(16) . ?
C71 H71A 0.9900 . ?
C71 H71B 0.9900 . ?
C72 C73 1.553(17) . ?
C72 H72A 0.9900 . ?
C72 H72B 0.9900 . ?
C73 C74 1.518(18) . ?
C73 H73A 0.9900 . ?
C73 H73B 0.9900 . ?
C74 H74A 0.9800 . ?
C74 H74B 0.9800 . ?
C74 H74C 0.9800 . ?
C81 C82 1.509(17) . ?
C81 H81A 0.9900 . ?
C81 H81B 0.9900 . ?
C82 C83 1.564(18) . ?
C82 H82A 0.9900 . ?
C82 H82B 0.9900 . ?
C83 C84 1.493(18) . ?
C83 H83A 0.9900 . ?
C83 H83B 0.9900 . ?
C84 H84A 0.9800 . ?
C84 H84B 0.9800 . ?
C84 H84C 0.9800 . ?
